data_2236127
loop_
_publ_author_name
'Neumann, Tristan'
'Werner, Julia'
'Jess, Inke'
'N\"ather, Christian'

_publ_section_title
;
 Poly[(\m-1,3-thiocyanato-\k<i>N</i>,<i>S</i>)(isonicotinato-\k<i>N</i>,<i>O</i>)(ethanol-\k<i>O</i>)cadmium(II)]
;
_journal_coeditor_code BT6838
_journal_issue 11
_journal_name_full 'Acta Crystallographica Section E'
_journal_page_first m1338
_journal_paper_doi 10.1107/S1600536812040913
_journal_volume 68
_journal_year 2012
_chemical_formula_iupac '[Cd (N C S) (C6 H4 N O2) (C2 H6 O)]'
_chemical_formula_moiety 'C9 H10 Cd N2 O3 S'
_chemical_formula_sum 'C9 H10 Cd N2 O3 S'
_chemical_formula_weight 338.65
_chemical_name_systematic
;
Poly[(\m-1,3-thiocyanato-\k<i>N</i>,<i>S</i>)(isonicotinato-
\k<i>N</i>,<i>O</i>)(ethanol-\k<i>O</i>)cadmium(II)]
;
_space_group_IT_number 14
_symmetry_cell_setting monoclinic
_symmetry_space_group_name_Hall '-P 2ybc'
_symmetry_space_group_name_H-M 'P 1 21/c 1'
_atom_sites_solution_hydrogens geom
_atom_sites_solution_primary direct
_atom_sites_solution_secondary difmap
_audit_creation_method SHELXL97
_cell_angle_alpha 90.00
_cell_angle_beta 94.685(3)
_cell_angle_gamma 90.00
_cell_formula_units_Z 4
_cell_length_a 5.7778(2)
_cell_length_b 16.1804(6)
_cell_length_c 13.0855(6)
_cell_measurement_reflns_used 17537
_cell_measurement_temperature 293(2)
_cell_measurement_theta_max 27.98
_cell_measurement_theta_min 2.01
_cell_volume 1219.24(8)
_computing_cell_refinement 'X-AREA (Stoe, 2008)'
_computing_data_collection 'X-AREA (Stoe, 2008)'
_computing_data_reduction 'X-AREA (Stoe, 2008)'
_computing_molecular_graphics
;
XP in SHELXTL (Sheldrick, 2008) and DIAMOND (Brandenburg, 2011)
;
_computing_publication_material 'publCIF (Westrip, 2010)'
_computing_structure_refinement 'SHELXL97 (Sheldrick, 2008)'
_computing_structure_solution 'SHELXS97 (Sheldrick, 2008)'
_diffrn_ambient_temperature 293(2)
_diffrn_measured_fraction_theta_full 0.994
_diffrn_measured_fraction_theta_max 0.994
_diffrn_measurement_device_type 'Stoe IPDS-1'
_diffrn_measurement_method \f
_diffrn_radiation_monochromator graphite
_diffrn_radiation_source 'fine-focus sealed tube'
_diffrn_radiation_type MoK\a
_diffrn_radiation_wavelength 0.71073
_diffrn_reflns_av_R_equivalents 0.0317
_diffrn_reflns_av_sigmaI/netI 0.0173
_diffrn_reflns_limit_h_max 7
_diffrn_reflns_limit_h_min -7
_diffrn_reflns_limit_k_max 21
_diffrn_reflns_limit_k_min -21
_diffrn_reflns_limit_l_max 17
_diffrn_reflns_limit_l_min -17
_diffrn_reflns_number 17537
_diffrn_reflns_theta_full 27.98
_diffrn_reflns_theta_max 27.98
_diffrn_reflns_theta_min 2.01
_diffrn_standards_decay_% 0
_diffrn_standards_interval_time 0
_diffrn_standards_number 0
_exptl_absorpt_coefficient_mu 1.955
_exptl_absorpt_correction_T_max 0.931
_exptl_absorpt_correction_T_min 0.803
_exptl_absorpt_correction_type numerical
_exptl_absorpt_process_details '(X-SHAPE and X-RED32; Stoe, 2008)'
_exptl_crystal_colour colourless
_exptl_crystal_density_diffrn 1.845
_exptl_crystal_density_method 'not measured'
_exptl_crystal_description needle
_exptl_crystal_F_000 664
_exptl_crystal_size_max 0.28
_exptl_crystal_size_mid 0.10
_exptl_crystal_size_min 0.04
_refine_diff_density_max 0.376
_refine_diff_density_min -0.435
_refine_ls_extinction_method none
_refine_ls_goodness_of_fit_ref 1.057
_refine_ls_hydrogen_treatment constr
_refine_ls_matrix_type full
_refine_ls_number_parameters 145
_refine_ls_number_reflns 2920
_refine_ls_number_restraints 0
_refine_ls_restrained_S_all 1.057
_refine_ls_R_factor_all 0.0340
_refine_ls_R_factor_gt 0.0259
_refine_ls_shift/su_max 0.001
_refine_ls_shift/su_mean 0.000
_refine_ls_structure_factor_coef Fsqd
_refine_ls_weighting_details 'calc w = 1/[\s^2^(Fo^2^)+(0.0288P)^2^+0.6822P] where P=(Fo^2^+2Fc^2^)/3'
_refine_ls_weighting_scheme calc
_refine_ls_wR_factor_gt 0.0581
_refine_ls_wR_factor_ref 0.0607
_reflns_number_gt 2545
_reflns_number_total 2920
_reflns_threshold_expression I>2\s(I)
_cod_data_source_file bt6838.cif
_cod_data_source_block I
_cod_original_sg_symbol_H-M 'P 21/c'
_cod_database_code 2236127
_cod_database_fobs_code 2236127

loop_
_symmetry_equiv_pos_as_xyz
'x, y, z'
'-x, y+1/2, -z+1/2'
'-x, -y, -z'
'x, -y-1/2, z-1/2'

loop_
_atom_site_type_symbol
_atom_site_label
_atom_site_fract_x
_atom_site_fract_y
_atom_site_fract_z
_atom_site_U_iso_or_equiv
_atom_site_adp_type
_atom_site_calc_flag
_atom_site_refinement_flags
_atom_site_occupancy
_atom_site_symmetry_multiplicity
Cd Cd1 0.14587(3) 0.856111(10) 0.668028(15) 0.04089(7) Uani d . 1 1
N N1 -0.1966(4) 0.8771(2) 0.5822(2) 0.0667(8) Uani d . 1 1
C C1 -0.3839(5) 0.87582(19) 0.5463(2) 0.0492(6) Uani d . 1 1
S S1 -0.65079(13) 0.87510(7) 0.49397(6) 0.0662(2) Uani d . 1 1
N N11 0.7272(4) 0.48256(13) 0.77586(18) 0.0432(5) Uani d . 1 1
C C11 0.5200(6) 0.49095(17) 0.7245(3) 0.0578(8) Uani d . 1 1
H H11 0.4417 0.4437 0.7005 0.069 Uiso calc R 1 1
C C12 0.4168(5) 0.56691(17) 0.7052(2) 0.0540(7) Uani d . 1 1
H H12 0.2722 0.5702 0.6687 0.065 Uiso calc R 1 1
C C13 0.5275(4) 0.63720(15) 0.7401(2) 0.0396(5) Uani d . 1 1
C C14 0.7445(5) 0.62913(15) 0.7913(2) 0.0480(6) Uani d . 1 1
H H14 0.8275 0.6757 0.8145 0.058 Uiso calc R 1 1
C C15 0.8372(5) 0.55133(16) 0.8077(2) 0.0490(6) Uani d . 1 1
H H15 0.9834 0.5466 0.8426 0.059 Uiso calc R 1 1
C C16 0.4083(5) 0.71974(15) 0.7252(2) 0.0426(5) Uani d . 1 1
O O11 0.2091(4) 0.71926(12) 0.67857(18) 0.0592(5) Uani d . 1 1
O O12 0.5052(3) 0.78408(11) 0.75867(17) 0.0510(5) Uani d . 1 1
O O21 -0.0682(4) 0.84635(14) 0.81279(16) 0.0572(5) Uani d . 1 1
H H1O1 -0.2025 0.8310 0.7996 0.086 Uiso d R 1 1
C C21 0.0069(7) 0.8386(3) 0.9186(3) 0.0778(11) Uani d . 1 1
H H21A 0.1454 0.8720 0.9327 0.093 Uiso calc R 1 1
H H21B 0.0497 0.7815 0.9324 0.093 Uiso calc R 1 1
C C22 -0.1619(11) 0.8630(4) 0.9880(4) 0.129(2) Uani d . 1 1
H H22A -0.0982 0.8552 1.0574 0.193 Uiso calc R 1 1
H H22B -0.2990 0.8298 0.9757 0.193 Uiso calc R 1 1
H H22C -0.2010 0.9201 0.9771 0.193 Uiso calc R 1 1

loop_
_atom_site_aniso_label
_atom_site_aniso_U_11
_atom_site_aniso_U_22
_atom_site_aniso_U_33
_atom_site_aniso_U_12
_atom_site_aniso_U_13
_atom_site_aniso_U_23
Cd1 0.03291(10) 0.03170(10) 0.05680(12) -0.00051(7) -0.00408(7) 0.00070(8)
N1 0.0336(12) 0.098(2) 0.0675(16) 0.0051(13) -0.0028(11) 0.0164(15)
C1 0.0382(14) 0.0617(17) 0.0476(14) 0.0037(12) 0.0028(11) 0.0077(12)
S1 0.0357(3) 0.1101(7) 0.0514(4) -0.0010(4) -0.0046(3) 0.0062(4)
N11 0.0401(11) 0.0317(10) 0.0569(13) 0.0011(8) -0.0020(10) -0.0014(9)
C11 0.0541(17) 0.0349(13) 0.080(2) -0.0018(12) -0.0226(16) -0.0042(13)
C12 0.0452(15) 0.0390(13) 0.0739(19) 0.0016(12) -0.0192(14) 0.0019(13)
C13 0.0386(12) 0.0341(11) 0.0466(13) 0.0009(10) 0.0053(10) 0.0031(10)
C14 0.0381(13) 0.0320(12) 0.0724(18) -0.0039(10) -0.0043(12) -0.0003(11)
C15 0.0381(13) 0.0376(13) 0.0692(18) 0.0013(10) -0.0074(13) -0.0007(12)
C16 0.0408(13) 0.0357(12) 0.0517(14) 0.0007(10) 0.0052(11) 0.0057(11)
O11 0.0486(11) 0.0379(10) 0.0880(15) 0.0055(9) -0.0130(11) 0.0024(10)
O12 0.0483(11) 0.0317(9) 0.0721(13) 0.0001(8) -0.0004(9) 0.0024(8)
O21 0.0479(11) 0.0665(14) 0.0564(12) -0.0085(10) -0.0011(9) 0.0004(10)
C21 0.072(2) 0.092(3) 0.066(2) 0.011(2) -0.0128(18) 0.0078(19)
C22 0.125(5) 0.201(7) 0.059(2) 0.049(4) -0.002(3) 0.000(3)

loop_
_atom_type_symbol
_atom_type_description
_atom_type_scat_dispersion_real
_atom_type_scat_dispersion_imag
_atom_type_scat_source
C C 0.0033 0.0016 'International Tables Vol C Tables 4.2.6.8 and 6.1.1.4'
H H 0.0000 0.0000 'International Tables Vol C Tables 4.2.6.8 and 6.1.1.4'
N N 0.0061 0.0033 'International Tables Vol C Tables 4.2.6.8 and 6.1.1.4'
O O 0.0106 0.0060 'International Tables Vol C Tables 4.2.6.8 and 6.1.1.4'
S S 0.1246 0.1234 'International Tables Vol C Tables 4.2.6.8 and 6.1.1.4'
Cd Cd -0.8075 1.2024 'International Tables Vol C Tables 4.2.6.8 and 6.1.1.4'

loop_
_geom_angle_atom_site_label_1
_geom_angle_atom_site_label_2
_geom_angle_atom_site_label_3
_geom_angle_site_symmetry_1
_geom_angle_site_symmetry_3
_geom_angle
N1 Cd1 O11 . . 108.39(10)
N1 Cd1 N11 . 2_656 106.05(11)
O11 Cd1 N11 . 2_656 145.09(8)
N1 Cd1 O21 . . 84.95(9)
O11 Cd1 O21 . . 88.73(8)
N11 Cd1 O21 2_656 . 88.70(8)
N1 Cd1 O12 . . 161.97(10)
O11 Cd1 O12 . . 53.60(7)
N11 Cd1 O12 2_656 . 91.82(7)
O21 Cd1 O12 . . 93.19(7)
N1 Cd1 S1 . 1_655 89.26(8)
O11 Cd1 S1 . 1_655 94.89(7)
N11 Cd1 S1 2_656 1_655 91.09(6)
O21 Cd1 S1 . 1_655 173.91(6)
O12 Cd1 S1 . 1_655 92.90(5)
N1 Cd1 C16 . . 135.24(11)
O11 Cd1 C16 . . 26.87(8)
N11 Cd1 C16 2_656 . 118.58(8)
O21 Cd1 C16 . . 92.37(8)
O12 Cd1 C16 . . 26.78(7)
S1 Cd1 C16 1_655 . 93.06(6)
C1 N1 Cd1 . . 168.3(3)
N1 C1 S1 . . 179.2(3)
C1 S1 Cd1 . 1_455 96.29(10)
C11 N11 C15 . . 117.4(2)
C11 N11 Cd1 . 2_646 120.52(17)
C15 N11 Cd1 . 2_646 121.17(18)
N11 C11 C12 . . 122.7(3)
N11 C11 H11 . . 118.7
C12 C11 H11 . . 118.7
C13 C12 C11 . . 119.8(3)
C13 C12 H12 . . 120.1
C11 C12 H12 . . 120.1
C12 C13 C14 . . 117.8(2)
C12 C13 C16 . . 119.9(2)
C14 C13 C16 . . 122.3(2)
C15 C14 C13 . . 119.2(2)
C15 C14 H14 . . 120.4
C13 C14 H14 . . 120.4
N11 C15 C14 . . 123.0(2)
N11 C15 H15 . . 118.5
C14 C15 H15 . . 118.5
O12 C16 O11 . . 122.9(2)
O12 C16 C13 . . 120.5(2)
O11 C16 C13 . . 116.6(2)
O12 C16 Cd1 . . 69.29(14)
O11 C16 Cd1 . . 53.83(13)
C13 C16 Cd1 . . 169.39(19)
C16 O11 Cd1 . . 99.30(16)
C16 O12 Cd1 . . 83.93(15)
C21 O21 Cd1 . . 130.7(2)
C21 O21 H1O1 . . 112.8
Cd1 O21 H1O1 . . 113.7
O21 C21 C22 . . 114.9(3)
O21 C21 H21A . . 108.5
C22 C21 H21A . . 108.5
O21 C21 H21B . . 108.5
C22 C21 H21B . . 108.5
H21A C21 H21B . . 107.5
C21 C22 H22A . . 109.5
C21 C22 H22B . . 109.5
H22A C22 H22B . . 109.5
C21 C22 H22C . . 109.5
H22A C22 H22C . . 109.5
H22B C22 H22C . . 109.5

loop_
_geom_bond_atom_site_label_1
_geom_bond_atom_site_label_2
_geom_bond_site_symmetry_2
_geom_bond_distance
Cd1 N1 . 2.220(3)
Cd1 O11 . 2.247(2)
Cd1 N11 2_656 2.275(2)
Cd1 O21 . 2.351(2)
Cd1 O12 . 2.583(2)
Cd1 S1 1_655 2.6644(9)
Cd1 C16 . 2.746(3)
N1 C1 . 1.144(4)
C1 S1 . 1.635(3)
S1 Cd1 1_455 2.6644(9)
N11 C11 . 1.331(4)
N11 C15 . 1.331(3)
N11 Cd1 2_646 2.275(2)
C11 C12 . 1.380(4)
C11 H11 . 0.9300
C12 C13 . 1.365(4)
C12 H12 . 0.9300
C13 C14 . 1.379(4)
C13 C16 . 1.508(3)
C14 C15 . 1.378(4)
C14 H14 . 0.9300
C15 H15 . 0.9300
C16 O12 . 1.245(3)
C16 O11 . 1.258(3)
O21 C21 . 1.422(4)
O21 H1O1 . 0.8199
C21 C22 . 1.441(7)
C21 H21A . 0.9700
C21 H21B . 0.9700
C22 H22A . 0.9600
C22 H22B . 0.9600
C22 H22C . 0.9600

loop_
_geom_hbond_atom_site_label_D
_geom_hbond_atom_site_label_H
_geom_hbond_atom_site_label_A
_geom_hbond_site_symmetry_A
_geom_hbond_distance_DH
_geom_hbond_distance_HA
_geom_hbond_distance_DA
_geom_hbond_angle_DHA
_geom_hbond_publ_flag
O21 H1O1 O12 1_455 0.8200 1.8900 2.703(3) 172.00 yes
